data_4333200
loop_
_publ_author_name
'Burns, Michael C.'
'Tershansy, Meredith A.'
'Ellsworth, Joseph M.'
'Khaliq, Zeeshan'
'Peterson, LeRoy'
'Smith, Mark D.'
'zur Loye, Hans-Conrad'

_publ_section_title
;
 Layered Heterometallic Iodoplumbate Containing a Novel
 Pb3Cu6I16Net:&#x00A0; Structure and Optical Properties
;
_journal_issue 26
_journal_name_full 'Inorganic Chemistry'
_journal_page_first 10437
_journal_page_last 10439
_journal_paper_doi 10.1021/ic061827i
_journal_volume 45
_journal_year 2006
_chemical_formula_moiety
; 
2(C36 H24 Co N6), Pb3 Cu6 I16, C2 H6 O 
;
_chemical_formula_sum 'C74 H54 Co2 Cu6 I16 N12 O Pb3'
_chemical_formula_weight 4278.36
_chemical_name_systematic
; 
 ? 
;
_space_group_IT_number 176
_symmetry_cell_setting hexagonal
_symmetry_space_group_name_Hall '-P 6c'
_symmetry_space_group_name_H-M 'P 63/m'
_atom_sites_solution_hydrogens geom
_atom_sites_solution_primary direct
_atom_sites_solution_secondary difmap
_audit_creation_method SHELXL-97
_cell_angle_alpha 90.00
_cell_angle_beta 90.00
_cell_angle_gamma 120.00
_cell_formula_units_Z 2
_cell_length_a 14.7797(3)
_cell_length_b 14.7797(3)
_cell_length_c 25.3168(9)
_cell_measurement_reflns_used 6561
_cell_measurement_temperature 150(1)
_cell_measurement_theta_max 28.059
_cell_measurement_theta_min 2.263
_cell_volume 4789.3(2)
_computing_cell_refinement 'SAINT+ NT V6.22 (Bruker, 2001)'
_computing_data_collection 'SMART NT V5.625 (Bruker, 1998)'
_computing_data_reduction 'SAINT+ NT V6.22'
_computing_molecular_graphics 'SHELXTL V6.1 (Sheldrick, 2000)'
_computing_publication_material 'SHELXTL V6.1'
_computing_structure_refinement 'SHELXL-97 (Sheldrick, 1997)'
_computing_structure_solution 'SHELXS-97 (Sheldrick, 1990)'
_diffrn_ambient_temperature 150(1)
_diffrn_measured_fraction_theta_full 1.000
_diffrn_measured_fraction_theta_max 1.000
_diffrn_measurement_device_type 'Bruker SMART APEX CCD diffractometer'
_diffrn_measurement_method 'omega scans'
_diffrn_radiation_monochromator graphite
_diffrn_radiation_source 'fine-focus sealed tube'
_diffrn_radiation_type MoK\a
_diffrn_radiation_wavelength 0.71073
_diffrn_reflns_av_R_equivalents 0.0489
_diffrn_reflns_av_sigmaI/netI 0.0231
_diffrn_reflns_limit_h_max 19
_diffrn_reflns_limit_h_min -19
_diffrn_reflns_limit_k_max 19
_diffrn_reflns_limit_k_min -19
_diffrn_reflns_limit_l_max 33
_diffrn_reflns_limit_l_min -31
_diffrn_reflns_number 44405
_diffrn_reflns_theta_full 28.30
_diffrn_reflns_theta_max 28.30
_diffrn_reflns_theta_min 1.59
_diffrn_standards_decay_% <1
_exptl_absorpt_coefficient_mu 12.095
_exptl_absorpt_correction_T_max 1.0000
_exptl_absorpt_correction_T_min 0.5738
_exptl_absorpt_correction_type multi-scan
_exptl_absorpt_process_details '(SADABS, Bruker, 2001)'
_exptl_crystal_colour red
_exptl_crystal_density_diffrn 2.967
_exptl_crystal_density_meas 0
_exptl_crystal_density_method 'not measured'
_exptl_crystal_description block
_exptl_crystal_F_000 3824
_exptl_crystal_size_max 0.22
_exptl_crystal_size_mid 0.18
_exptl_crystal_size_min 0.15
_refine_diff_density_max 1.180
_refine_diff_density_min -0.777
_refine_diff_density_rms 0.143
_refine_ls_extinction_method none
_refine_ls_goodness_of_fit_ref 1.109
_refine_ls_hydrogen_treatment constr
_refine_ls_matrix_type full
_refine_ls_number_parameters 186
_refine_ls_number_reflns 4068
_refine_ls_number_restraints 3
_refine_ls_restrained_S_all 1.118
_refine_ls_R_factor_all 0.0289
_refine_ls_R_factor_gt 0.0246
_refine_ls_shift/su_max 0.002
_refine_ls_shift/su_mean 0.000
_refine_ls_structure_factor_coef Fsqd
_refine_ls_weighting_details 'calc w=1/[\s^2^(Fo^2^)+(0.0244P)^2^+7.5120P] where P=(Fo^2^+2Fc^2^)/3'
_refine_ls_weighting_scheme calc
_refine_ls_wR_factor_gt 0.0555
_refine_ls_wR_factor_ref 0.0569
_reflns_number_gt 3693
_reflns_number_total 4068
_reflns_threshold_expression >2sigma(I)
_cod_data_source_file ic061827isup1.cif
_cod_data_source_block mcb021as
_cod_depositor_comments
;
The following automatic conversions were performed:

'_symmetry_cell_setting' value 'Hexagonal' changed to 'hexagonal'
according to /home/saulius/struct/CIF-dictionaries/cif_core.dic
dictionary named 'cif_core.dic' version 2.4.2 from 2011-04-26.

Automatic conversion script
Id: cif_fix_values 1891 2012-01-12 08:04:46Z andrius 
;
_cod_database_code 4333200

loop_
_symmetry_equiv_pos_as_xyz
'x, y, z'
'-y, x-y, z'
'-x+y, -x, z'
'-x, -y, z+1/2'
'y, -x+y, z+1/2'
'x-y, x, z+1/2'
'-x, -y, -z'
'y, -x+y, -z'
'x-y, x, -z'
'x, y, -z-1/2'
'-y, x-y, -z-1/2'
'-x+y, -x, -z-1/2'

loop_
_atom_site_label
_atom_site_type_symbol
_atom_site_fract_x
_atom_site_fract_y
_atom_site_fract_z
_atom_site_U_iso_or_equiv
_atom_site_adp_type
_atom_site_occupancy
_atom_site_symmetry_multiplicity
_atom_site_calc_flag
_atom_site_refinement_flags
Pb1 Pb 0.25384(2) 0.469949(18) 0.7500 0.02967(7) Uani 1 2 d S
I1 I 0.3333 0.6667 0.667742(18) 0.02444(10) Uani 1 3 d S
I2 I 0.18681(2) 0.31532(2) 0.652988(11) 0.02597(7) Uani 1 1 d .
I3A I 0.4929(7) 0.5410(8) 0.7500 0.0493(9) Uani 0.54(7) 2 d SP
I3B I 0.4861(9) 0.517(3) 0.7500 0.060(2) Uani 0.46(7) 2 d SP
I4 I -0.07430(3) 0.11581(3) 0.7500 0.01925(8) Uani 1 2 d S
I5 I 0.0000 0.0000 0.602892(17) 0.02176(10) Uani 1 3 d S
Cu1 Cu 0.07752(4) 0.12518(4) 0.68700(2) 0.02584(12) Uani 1 1 d .
Co1 Co 0.6667 0.3333 0.53567(3) 0.01544(17) Uani 1 3 d S
C1 C 0.5437(3) 0.3726(3) 0.44526(15) 0.0199(8) Uani 1 1 d .
H1 H 0.5135 0.3008 0.4364 0.024 Uiso 1 1 calc R
C2 C 0.5250(3) 0.4374(3) 0.41183(17) 0.0250(9) Uani 1 1 d .
H2 H 0.4824 0.4095 0.3813 0.030 Uiso 1 1 calc R
C3 C 0.5689(3) 0.5414(3) 0.42386(17) 0.0256(9) Uani 1 1 d .
H3 H 0.5588 0.5868 0.4012 0.031 Uiso 1 1 calc R
C4 C 0.6294(3) 0.5808(3) 0.47024(16) 0.0215(8) Uani 1 1 d .
C5 C 0.6778(3) 0.6878(3) 0.48658(19) 0.0269(9) Uani 1 1 d .
H5 H 0.6715 0.7368 0.4648 0.032 Uiso 1 1 calc R
C6 C 0.7320(3) 0.7209(3) 0.5322(2) 0.0302(10) Uani 1 1 d .
H6 H 0.7626 0.7923 0.5421 0.036 Uiso 1 1 calc R
C7 C 0.7439(3) 0.6497(3) 0.56588(17) 0.0234(8) Uani 1 1 d .
C8 C 0.7979(3) 0.6787(3) 0.61389(19) 0.0316(10) Uani 1 1 d .
H8 H 0.8265 0.7482 0.6266 0.038 Uiso 1 1 calc R
C9 C 0.8096(4) 0.6064(4) 0.64267(19) 0.0317(10) Uani 1 1 d .
H9 H 0.8455 0.6252 0.6755 0.038 Uiso 1 1 calc R
C10 C 0.7679(3) 0.5049(3) 0.62299(18) 0.0253(9) Uani 1 1 d .
H10 H 0.7772 0.4557 0.6429 0.030 Uiso 1 1 calc R
C11 C 0.7027(3) 0.5452(3) 0.54980(16) 0.0188(7) Uani 1 1 d .
C12 C 0.6427(3) 0.5099(3) 0.50166(16) 0.0187(7) Uani 1 1 d .
N1 N 0.6017(2) 0.4073(2) 0.48860(13) 0.0181(6) Uani 1 1 d .
N2 N 0.7159(2) 0.4743(2) 0.57770(13) 0.0192(6) Uani 1 1 d .
C1S C 0.599(3) 0.413(3) 0.7500 0.096(6) Uiso 0.33 2 d SPD
H1SA H 0.5287 0.3558 0.7500 0.145 Uiso 0.33 2 d SPR
H1SB H 0.6106 0.4552 0.7810 0.145 Uiso 0.17 1 d PR
H1SC H 0.6106 0.4552 0.7190 0.145 Uiso 0.17 1 d PR
C2S C 0.677(2) 0.383(2) 0.7500 0.096(6) Uiso 0.33 2 d SPD
H2SA H 0.6567 0.3373 0.7198 0.116 Uiso 0.17 1 d PR
H2SB H 0.6567 0.3373 0.7802 0.116 Uiso 0.17 1 d PR
O1S O 0.784(2) 0.426(2) 0.7500 0.096(6) Uiso 0.33 2 d SPD
H1SD H 0.8022 0.3804 0.7500 0.145 Uiso 0.33 2 d SPR

loop_
_atom_site_aniso_label
_atom_site_aniso_U_11
_atom_site_aniso_U_22
_atom_site_aniso_U_33
_atom_site_aniso_U_23
_atom_site_aniso_U_13
_atom_site_aniso_U_12
Pb1 0.03889(14) 0.02589(12) 0.01959(12) 0.000 0.000 0.01271(10)
I1 0.02931(15) 0.02931(15) 0.0147(2) 0.000 0.000 0.01465(7)
I2 0.02915(14) 0.02002(13) 0.02206(14) 0.00142(10) 0.00244(10) 0.00727(11)
I3A 0.067(2) 0.066(2) 0.0349(13) 0.000 0.000 0.048(2)
I3B 0.0495(16) 0.090(7) 0.0450(13) 0.000 0.000 0.038(3)
I4 0.02348(17) 0.02358(17) 0.01435(17) 0.000 0.000 0.01452(14)
I5 0.02347(13) 0.02347(13) 0.0183(2) 0.000 0.000 0.01173(7)
Cu1 0.0257(3) 0.0235(2) 0.0264(3) 0.0026(2) 0.0015(2) 0.0109(2)
Co1 0.0150(2) 0.0150(2) 0.0163(4) 0.000 0.000 0.00751(12)
C1 0.0196(18) 0.0246(19) 0.0166(19) -0.0003(15) 0.0000(15) 0.0118(15)
C2 0.025(2) 0.036(2) 0.019(2) 0.0020(17) 0.0019(16) 0.0189(18)
C3 0.028(2) 0.033(2) 0.024(2) 0.0066(17) 0.0065(17) 0.0209(18)
C4 0.0211(18) 0.0240(19) 0.023(2) 0.0042(16) 0.0052(15) 0.0138(16)
C5 0.031(2) 0.0210(19) 0.034(2) 0.0039(17) 0.0068(19) 0.0171(17)
C6 0.031(2) 0.0172(18) 0.044(3) 0.0019(18) 0.010(2) 0.0126(17)
C7 0.0208(19) 0.0189(18) 0.030(2) -0.0049(16) 0.0049(16) 0.0091(15)
C8 0.032(2) 0.023(2) 0.036(3) -0.0090(18) 0.002(2) 0.0110(18)
C9 0.032(2) 0.035(2) 0.026(2) -0.0116(19) -0.0072(18) 0.015(2)
C10 0.025(2) 0.0241(19) 0.025(2) -0.0029(16) -0.0050(17) 0.0109(17)
C11 0.0186(17) 0.0151(17) 0.022(2) 0.0008(14) 0.0055(15) 0.0077(14)
C12 0.0147(16) 0.0199(18) 0.023(2) -0.0009(15) 0.0048(14) 0.0097(15)
N1 0.0165(14) 0.0191(15) 0.0201(17) 0.0008(13) 0.0034(12) 0.0099(13)
N2 0.0176(15) 0.0193(15) 0.0201(17) -0.0016(13) 0.0019(13) 0.0088(13)

loop_
_atom_type_symbol
_atom_type_description
_atom_type_scat_dispersion_real
_atom_type_scat_dispersion_imag
_atom_type_scat_source
C C 0.0033 0.0016 'International Tables Vol C Tables 4.2.6.8 and 6.1.1.4'
H H 0.0000 0.0000 'International Tables Vol C Tables 4.2.6.8 and 6.1.1.4'
N N 0.0061 0.0033 'International Tables Vol C Tables 4.2.6.8 and 6.1.1.4'
O O 0.0106 0.0060 'International Tables Vol C Tables 4.2.6.8 and 6.1.1.4'
I I -0.4742 1.8119 'International Tables Vol C Tables 4.2.6.8 and 6.1.1.4'
Pb Pb -3.3944 10.1111 'International Tables Vol C Tables 4.2.6.8 and 6.1.1.4'
Cu Cu 0.3201 1.2651 'International Tables Vol C Tables 4.2.6.8 and 6.1.1.4'
Co Co 0.3494 0.9721 'International Tables Vol C Tables 4.2.6.8 and 6.1.1.4'

loop_
_geom_angle_atom_site_label_1
_geom_angle_atom_site_label_2
_geom_angle_atom_site_label_3
_geom_angle
_geom_angle_site_symmetry_1
_geom_angle_site_symmetry_3
I3B Pb1 I3A 5.7(6) . .
I3B Pb1 I2 94.2(4) . .
I3A Pb1 I2 97.77(10) . .
I3B Pb1 I2 94.2(4) . 10_557
I3A Pb1 I2 97.77(11) . 10_557
I2 Pb1 I2 102.111(12) . 10_557
I3B Pb1 I1 86.3(5) . .
I3A Pb1 I1 81.91(13) . .
I2 Pb1 I1 89.508(8) . .
I2 Pb1 I1 168.288(10) 10_557 .
I3B Pb1 I1 86.3(5) . 10_557
I3A Pb1 I1 81.91(13) . 10_557
I2 Pb1 I1 168.292(10) . 10_557
I2 Pb1 I1 89.504(8) 10_557 10_557
I1 Pb1 I1 78.846(14) . 10_557
I3B Pb1 I3A 160.8(6) . 3_565
I3A Pb1 I3A 155.01(17) . 3_565
I2 Pb1 I3A 97.86(9) . 3_565
I2 Pb1 I3A 97.86(9) 10_557 3_565
I1 Pb1 I3A 78.86(11) . 3_565
I1 Pb1 I3A 78.86(11) 10_557 3_565
I3B Pb1 Pb1 55.2(7) . 2_665
I3A Pb1 Pb1 49.50(17) . 2_665
I2 Pb1 Pb1 123.685(7) . 2_665
I2 Pb1 Pb1 123.683(7) 10_557 2_665
I1 Pb1 Pb1 48.010(5) . 2_665
I1 Pb1 Pb1 48.011(5) 10_557 2_665
I3A Pb1 Pb1 105.51(15) 3_565 2_665
I3B Pb1 Pb1 115.2(7) . 3_565
I3A Pb1 Pb1 109.50(17) . 3_565
I2 Pb1 Pb1 122.242(8) . 3_565
I2 Pb1 Pb1 122.241(8) 10_557 3_565
I1 Pb1 Pb1 48.010(5) . 3_565
I1 Pb1 Pb1 48.013(5) 10_557 3_565
I3A Pb1 Pb1 45.51(15) 3_565 3_565
Pb1 Pb1 Pb1 60.0 2_665 3_565
Pb1 I1 Pb1 83.979(10) 3_565 2_665
Pb1 I1 Pb1 83.979(10) 3_565 .
Pb1 I1 Pb1 83.979(10) 2_665 .
Cu1 I2 Pb1 109.051(16) . .
Pb1 I3A Pb1 84.99(17) . 2_665
Pb1 I3B Pb1 79.9(6) . 2_665
Cu1 I4 Cu1 73.35(2) 2 11_557
Cu1 I4 Cu1 104.49(2) 2 10_557
Cu1 I4 Cu1 62.89(2) 11_557 10_557
Cu1 I4 Cu1 62.89(2) 2 .
Cu1 I4 Cu1 104.49(2) 11_557 .
Cu1 I4 Cu1 72.43(2) 10_557 .
Cu1 I5 Cu1 63.18(2) . 2
Cu1 I5 Cu1 63.18(2) . 3
Cu1 I5 Cu1 63.18(2) 2 3
I2 Cu1 I4 111.45(2) . 3
I2 Cu1 I5 107.76(2) . .
I4 Cu1 I5 113.11(2) 3 .
I2 Cu1 I4 107.67(2) . .
I4 Cu1 I4 104.58(2) 3 .
I5 Cu1 I4 112.173(19) . .
I2 Cu1 Cu1 147.10(3) . 3
I4 Cu1 Cu1 59.06(2) 3 3
I5 Cu1 Cu1 58.414(10) . 3
I4 Cu1 Cu1 105.230(17) . 3
I2 Cu1 Cu1 142.36(3) . 2
I4 Cu1 Cu1 106.024(17) 3 2
I5 Cu1 Cu1 58.413(10) . 2
I4 Cu1 Cu1 58.042(19) . 2
Cu1 Cu1 Cu1 60.0 3 2
I2 Cu1 Cu1 109.418(14) . 10_557
I4 Cu1 Cu1 53.322(12) 3 10_557
I5 Cu1 Cu1 142.782(12) . 10_557
I4 Cu1 Cu1 53.784(12) . 10_557
Cu1 Cu1 Cu1 90.0 3 10_557
Cu1 Cu1 Cu1 90.0 2 10_557
N2 Co1 N2 96.96(12) 2_655 .
N2 Co1 N2 96.96(12) 2_655 3_665
N2 Co1 N2 96.96(12) . 3_665
N2 Co1 N1 169.20(12) 2_655 3_665
N2 Co1 N1 93.30(12) . 3_665
N2 Co1 N1 78.39(12) 3_665 3_665
N2 Co1 N1 78.39(12) 2_655 2_655
N2 Co1 N1 169.20(12) . 2_655
N2 Co1 N1 93.30(12) 3_665 2_655
N1 Co1 N1 92.06(12) 3_665 2_655
N2 Co1 N1 93.31(12) 2_655 .
N2 Co1 N1 78.39(12) . .
N2 Co1 N1 169.19(12) 3_665 .
N1 Co1 N1 92.06(12) 3_665 .
N1 Co1 N1 92.06(12) 2_655 .
N1 C1 C2 122.9(4) . .
N1 C1 H1 118.5 . .
C2 C1 H1 118.5 . .
C3 C2 C1 119.1(4) . .
C3 C2 H2 120.5 . .
C1 C2 H2 120.5 . .
C2 C3 C4 119.6(4) . .
C2 C3 H3 120.2 . .
C4 C3 H3 120.2 . .
C12 C4 C3 117.3(4) . .
C12 C4 C5 118.8(4) . .
C3 C4 C5 123.9(4) . .
C6 C5 C4 121.6(4) . .
C6 C5 H5 119.2 . .
C4 C5 H5 119.2 . .
C5 C6 C7 120.8(4) . .
C5 C6 H6 119.6 . .
C7 C6 H6 119.6 . .
C8 C7 C11 117.1(4) . .
C8 C7 C6 123.6(4) . .
C11 C7 C6 119.3(4) . .
C9 C8 C7 119.8(4) . .
C9 C8 H8 120.1 . .
C7 C8 H8 120.1 . .
C8 C9 C10 119.1(4) . .
C8 C9 H9 120.4 . .
C10 C9 H9 120.4 . .
N2 C10 C9 122.9(4) . .
N2 C10 H10 118.6 . .
C9 C10 H10 118.6 . .
N2 C11 C7 123.2(4) . .
N2 C11 C12 117.4(3) . .
C7 C11 C12 119.5(4) . .
N1 C12 C4 122.8(4) . .
N1 C12 C11 117.3(3) . .
C4 C12 C11 119.9(3) . .
C1 N1 C12 118.2(3) . .
C1 N1 Co1 129.0(3) . .
C12 N1 Co1 111.7(2) . .
C10 N2 C11 117.9(3) . .
C10 N2 Co1 128.7(3) . .
C11 N2 Co1 112.8(3) . .
C2S C1S H1SA 114.1 . .
C2S C1S H1SB 107.1 . .
H1SA C1S H1SB 109.5 . .
C2S C1S H1SC 107.1 . .
H1SA C1S H1SC 109.5 . .
H1SB C1S H1SC 109.5 . .
O1S C2S C1S 140(3) . .
O1S C2S H2SA 102.5 . .
C1S C2S H2SA 101.4 . .
O1S C2S H2SB 102.5 . .
C1S C2S H2SB 101.4 . .
H2SA C2S H2SB 105.5 . .
C2S O1S H1SD 112.1 . .

loop_
_geom_bond_atom_site_label_1
_geom_bond_atom_site_label_2
_geom_bond_distance
_geom_bond_site_symmetry_2
Pb1 I3B 3.142(9) .
Pb1 I3A 3.142(8) .
Pb1 I2 3.1579(3) .
Pb1 I2 3.1580(3) 10_557
Pb1 I1 3.2794(3) .
Pb1 I1 3.2794(3) 10_557
Pb1 I3A 3.349(9) 3_565
Pb1 Pb1 4.3878(4) 2_665
Pb1 Pb1 4.3878(4) 3_565
I1 Pb1 3.2794(3) 3_565
I1 Pb1 3.2794(3) 2_665
I2 Cu1 2.5901(6) .
I3A Pb1 3.349(9) 2_665
I3B Pb1 3.66(4) 2_665
I4 Cu1 2.6701(6) 2
I4 Cu1 2.6702(6) 11_557
I4 Cu1 2.6994(6) 10_557
I4 Cu1 2.6994(6) .
I5 Cu1 2.6740(7) .
I5 Cu1 2.6741(6) 2
I5 Cu1 2.6741(6) 3
Cu1 I4 2.6702(6) 3
Cu1 Cu1 2.8014(9) 3
Cu1 Cu1 2.8014(9) 2
Cu1 Cu1 3.1898(11) 10_557
Co1 N2 2.118(3) 2_655
Co1 N2 2.118(3) .
Co1 N2 2.118(3) 3_665
Co1 N1 2.142(3) 3_665
Co1 N1 2.142(3) 2_655
Co1 N1 2.142(3) .
C1 N1 1.327(5) .
C1 C2 1.405(6) .
C1 H1 0.9500 .
C2 C3 1.371(6) .
C2 H2 0.9500 .
C3 C4 1.413(6) .
C3 H3 0.9500 .
C4 C12 1.405(5) .
C4 C5 1.433(6) .
C5 C6 1.351(7) .
C5 H5 0.9500 .
C6 C7 1.431(6) .
C6 H6 0.9500 .
C7 C8 1.399(6) .
C7 C11 1.407(5) .
C8 C9 1.373(7) .
C8 H8 0.9500 .
C9 C10 1.398(6) .
C9 H9 0.9500 .
C10 N2 1.328(5) .
C10 H10 0.9500 .
C11 N2 1.357(5) .
C11 C12 1.443(5) .
C12 N1 1.362(5) .
C1S C2S 1.435(17) .
C1S H1SA 0.9599 .
C1S H1SB 0.9600 .
C1S H1SC 0.9600 .
C2S O1S 1.370(18) .
C2S H2SA 0.9601 .
C2S H2SB 0.9601 .
O1S H1SD 0.8501 .

loop_
_geom_torsion_atom_site_label_1
_geom_torsion_atom_site_label_2
_geom_torsion_atom_site_label_3
_geom_torsion_atom_site_label_4
_geom_torsion
_geom_torsion_site_symmetry_1
_geom_torsion_site_symmetry_4
I3B Pb1 I1 Pb1 -129.3(4) . 3_565
I3A Pb1 I1 Pb1 -125.56(11) . 3_565
I2 Pb1 I1 Pb1 136.513(11) . 3_565
I2 Pb1 I1 Pb1 -36.30(5) 10_557 3_565
I1 Pb1 I1 Pb1 -42.278(4) 10_557 3_565
I3A Pb1 I1 Pb1 38.41(10) 3_565 3_565
Pb1 Pb1 I1 Pb1 -84.553(8) 2_665 3_565
I3B Pb1 I1 Pb1 -44.7(4) . 2_665
I3A Pb1 I1 Pb1 -41.01(11) . 2_665
I2 Pb1 I1 Pb1 -138.934(11) . 2_665
I2 Pb1 I1 Pb1 48.25(5) 10_557 2_665
I1 Pb1 I1 Pb1 42.275(4) 10_557 2_665
I3A Pb1 I1 Pb1 122.96(10) 3_565 2_665
Pb1 Pb1 I1 Pb1 84.553(8) 3_565 2_665
I3B Pb1 I2 Cu1 104.5(5) . .
I3A Pb1 I2 Cu1 109.03(13) . .
I2 Pb1 I2 Cu1 9.31(2) 10_557 .
I1 Pb1 I2 Cu1 -169.202(15) . .
I1 Pb1 I2 Cu1 -163.35(5) 10_557 .
I3A Pb1 I2 Cu1 -90.52(12) 3_565 .
Pb1 Pb1 I2 Cu1 154.868(15) 2_665 .
Pb1 Pb1 I2 Cu1 -131.991(16) 3_565 .
I3B Pb1 I3A Pb1 180.0 . 2_665
I2 Pb1 I3A Pb1 128.283(19) . 2_665
I2 Pb1 I3A Pb1 -128.281(19) 10_557 2_665
I1 Pb1 I3A Pb1 39.897(17) . 2_665
I1 Pb1 I3A Pb1 -39.900(17) 10_557 2_665
I3A Pb1 I3A Pb1 0.0 3_565 2_665
Pb1 Pb1 I3A Pb1 0.0 3_565 2_665
I3A Pb1 I3B Pb1 0.0 . 2_665
I2 Pb1 I3B Pb1 128.75(4) . 2_665
I2 Pb1 I3B Pb1 -128.75(4) 10_557 2_665
I1 Pb1 I3B Pb1 39.52(3) . 2_665
I1 Pb1 I3B Pb1 -39.52(3) 10_557 2_665
I3A Pb1 I3B Pb1 0.0 3_565 2_665
Pb1 Pb1 I3B Pb1 0.0 3_565 2_665
Pb1 I2 Cu1 I4 -63.37(2) . 3
Pb1 I2 Cu1 I5 171.968(14) . .
Pb1 I2 Cu1 I4 50.77(2) . .
Pb1 I2 Cu1 Cu1 -129.20(3) . 3
Pb1 I2 Cu1 Cu1 111.01(3) . 2
Pb1 I2 Cu1 Cu1 -6.190(14) . 10_557
Cu1 I5 Cu1 I2 -141.19(3) 2 .
Cu1 I5 Cu1 I2 146.93(3) 3 .
Cu1 I5 Cu1 I4 95.157(14) 2 3
Cu1 I5 Cu1 I4 23.27(2) 3 3
Cu1 I5 Cu1 I4 -22.84(2) 2 .
Cu1 I5 Cu1 I4 -94.727(13) 3 .
Cu1 I5 Cu1 Cu1 71.883(9) 2 3
Cu1 I5 Cu1 Cu1 -71.883(9) 3 2
Cu1 I4 Cu1 I2 141.33(2) 2 .
Cu1 I4 Cu1 I2 -156.36(2) 11_557 .
Cu1 I4 Cu1 I2 -101.487(18) 10_557 .
Cu1 I4 Cu1 I4 -100.016(19) 2 3
Cu1 I4 Cu1 I4 -37.705(11) 11_557 3
Cu1 I4 Cu1 I4 17.16(2) 10_557 3
Cu1 I4 Cu1 I5 22.94(2) 2 .
Cu1 I4 Cu1 I5 85.25(2) 11_557 .
Cu1 I4 Cu1 I5 140.121(13) 10_557 .
Cu1 I4 Cu1 Cu1 -38.684(9) 2 3
Cu1 I4 Cu1 Cu1 23.63(2) 11_557 3
Cu1 I4 Cu1 Cu1 78.496(16) 10_557 3
Cu1 I4 Cu1 Cu1 62.31(2) 11_557 2
Cu1 I4 Cu1 Cu1 117.181(16) 10_557 2
Cu1 I4 Cu1 Cu1 -117.181(16) 2 10_557
Cu1 I4 Cu1 Cu1 -54.869(17) 11_557 10_557
N1 C1 C2 C3 0.6(6) . .
C1 C2 C3 C4 -1.8(6) . .
C2 C3 C4 C12 0.9(6) . .
C2 C3 C4 C5 -179.4(4) . .
C12 C4 C5 C6 -2.6(6) . .
C3 C4 C5 C6 177.8(4) . .
C4 C5 C6 C7 0.6(6) . .
C5 C6 C7 C8 -179.2(4) . .
C5 C6 C7 C11 3.0(6) . .
C11 C7 C8 C9 0.7(6) . .
C6 C7 C8 C9 -177.2(4) . .
C7 C8 C9 C10 0.7(7) . .
C8 C9 C10 N2 -0.9(7) . .
C8 C7 C11 N2 -2.0(6) . .
C6 C7 C11 N2 175.9(4) . .
C8 C7 C11 C12 177.5(4) . .
C6 C7 C11 C12 -4.6(5) . .
C3 C4 C12 N1 1.3(6) . .
C5 C4 C12 N1 -178.4(3) . .
C3 C4 C12 C11 -179.3(3) . .
C5 C4 C12 C11 1.0(5) . .
N2 C11 C12 N1 1.6(5) . .
C7 C11 C12 N1 -178.0(3) . .
N2 C11 C12 C4 -177.9(3) . .
C7 C11 C12 C4 2.6(5) . .
C2 C1 N1 C12 1.5(5) . .
C2 C1 N1 Co1 -165.8(3) . .
C4 C12 N1 C1 -2.5(5) . .
C11 C12 N1 C1 178.1(3) . .
C4 C12 N1 Co1 166.9(3) . .
C11 C12 N1 Co1 -12.5(4) . .
N2 Co1 N1 C1 -82.1(3) 2_655 .
N2 Co1 N1 C1 -178.5(3) . .
N2 Co1 N1 C1 116.1(7) 3_665 .
N1 Co1 N1 C1 88.5(3) 3_665 .
N1 Co1 N1 C1 -3.6(3) 2_655 .
N2 Co1 N1 C12 110.0(3) 2_655 .
N2 Co1 N1 C12 13.5(2) . .
N2 Co1 N1 C12 -51.9(8) 3_665 .
N1 Co1 N1 C12 -79.4(3) 3_665 .
N1 Co1 N1 C12 -171.6(2) 2_655 .
C9 C10 N2 C11 -0.3(6) . .
C9 C10 N2 Co1 170.0(3) . .
C7 C11 N2 C10 1.8(5) . .
C12 C11 N2 C10 -177.7(3) . .
C7 C11 N2 Co1 -170.0(3) . .
C12 C11 N2 Co1 10.5(4) . .
N2 Co1 N2 C10 84.4(3) 2_655 .
N2 Co1 N2 C10 -13.5(4) 3_665 .
N1 Co1 N2 C10 -92.2(3) 3_665 .
N1 Co1 N2 C10 148.2(6) 2_655 .
N1 Co1 N2 C10 176.4(4) . .
N2 Co1 N2 C11 -104.8(3) 2_655 .
N2 Co1 N2 C11 157.3(3) 3_665 .
N1 Co1 N2 C11 78.6(3) 3_665 .
N1 Co1 N2 C11 -41.0(8) 2_655 .
N1 Co1 N2 C11 -12.8(2) . .
